data_2004543
loop_
_publ_author_name
'Arvanitis, G. M.'
'Griffitts, A. E.'
'Baffic, S. P.'
'Ho, D. M.'

_publ_section_title
;Chloro(ethylenediamine)(6-phenylimidazo[2,1-<i>b</i>]thiazole-<i>N</i>^7^)platinum(II)
 Nitrate
;
_journal_issue 2
_journal_name_full 'Acta Crystallographica Section C'
_journal_page_first 319
_journal_page_last 321
_journal_paper_doi 10.1107/S0108270195010067
_journal_volume 52
_journal_year 1996
_chemical_formula_iupac '[PtCl(C~2~H~8~N~2~)(C~11~H~8~N~2~S)]NO~3~'
_chemical_formula_structural '[PtCl(C~2~H~8~N~2~)(C~11~H~8~N~2~S)]NO~3~'
_chemical_formula_sum 'C13 H16 Cl N5 O3 Pt S'
_chemical_formula_weight 552.91
_chemical_name_systematic
;
Chloro(ethylenediamine)[6-phenylimidazo[2,1-b]thiazole]platinum(II) nitrate
;
_space_group_IT_number 2
_symmetry_cell_setting triclinic
_symmetry_space_group_name_Hall '-P 1'
_symmetry_space_group_name_H-M 'P -1'
_audit_creation_method SHELXL
_cell_angle_alpha 91.720(10)
_cell_angle_beta 92.140(10)
_cell_angle_gamma 94.310(10)
_cell_formula_units_Z 2
_cell_length_a 6.8720(10)
_cell_length_b 9.960(2)
_cell_length_c 12.782(2)
_cell_measurement_reflns_used 25
_cell_measurement_temperature 296(2)
_cell_measurement_theta_max 18.5
_cell_measurement_theta_min 15.0
_cell_volume 871.3(3)
_computing_cell_refinement 'Siemens P3VAX'
_computing_data_collection 'Siemens P3VAX'
_computing_data_reduction 'SHELXTL-Plus (Sheldrick, 1991)'
_computing_molecular_graphics SHELXTL-Plus
_computing_publication_material SHELXL93
_computing_structure_refinement 'SHELXL93 (Sheldrick, 1993)'
_computing_structure_solution 'SHELXS86 (Sheldrick, 1990)'
_diffrn_ambient_temperature 296(2)
_diffrn_measurement_device 'Siemens P4'
_diffrn_measurement_method '\w scans'
_diffrn_radiation_monochromator Graphite
_diffrn_radiation_source 'Normal-focus sealed tube'
_diffrn_radiation_type MoK\a
_diffrn_radiation_wavelength 0.71073
_diffrn_reflns_av_R_equivalents 0.0168
_diffrn_reflns_av_sigmaI/netI 0.0283
_diffrn_reflns_limit_h_max 8
_diffrn_reflns_limit_h_min 0
_diffrn_reflns_limit_k_max 11
_diffrn_reflns_limit_k_min -11
_diffrn_reflns_limit_l_max 15
_diffrn_reflns_limit_l_min -15
_diffrn_reflns_number 3360
_diffrn_reflns_theta_max 25.05
_diffrn_reflns_theta_min 2.05
_diffrn_standards_decay_% 0
_diffrn_standards_interval_count 97
_diffrn_standards_number 3
_exptl_absorpt_coefficient_mu 8.347
_exptl_absorpt_correction_T_max 0.1387
_exptl_absorpt_correction_T_min 0.0898
_exptl_absorpt_correction_type Semi-empirical
_exptl_crystal_colour Colorless
_exptl_crystal_density_diffrn 2.108
_exptl_crystal_density_meas 2.055
_exptl_crystal_description Needle
_exptl_crystal_F_000 528
_exptl_crystal_size_max 0.25
_exptl_crystal_size_mid 0.15
_exptl_crystal_size_min 0.10
_refine_diff_density_max 0.638
_refine_diff_density_min -0.829
_refine_ls_extinction_method None
_refine_ls_goodness_of_fit_all 1.059
_refine_ls_goodness_of_fit_obs 1.077
_refine_ls_hydrogen_treatment 'H atoms refined as riding'
_refine_ls_matrix_type full
_refine_ls_number_parameters 217
_refine_ls_number_reflns 3078
_refine_ls_number_restraints 0
_refine_ls_restrained_S_all 1.059
_refine_ls_restrained_S_obs 1.077
_refine_ls_R_factor_all 0.0292
_refine_ls_R_factor_obs 0.0230
_refine_ls_shift/esd_max 0.001
_refine_ls_shift/esd_mean 0.000
_refine_ls_structure_factor_coef Fsqd
_refine_ls_weighting_scheme
; calc w = 1/[\s^2^(F~o~^2^) + (0.0289P)^2^]
where P = (F~o~^2^ + 2F~c~^2^)/3
;
_refine_ls_wR_factor_all 0.0522
_refine_ls_wR_factor_obs 0.0502
_reflns_number_observed 2773
_reflns_number_total 3078
_reflns_observed_criterion >2sigma(I)
_cod_data_source_file sz1032.cif
_cod_data_source_block 1
_cod_depositor_comments
;
The following automatic conversions were performed:
'_symmetry_cell_setting' value 'Triclinic' changed to 'triclinic'
according to '/home/saulius/struct/CIF-dictionaries/cif_core.dic'
dictionary named 'cif_core.dic' version 2.4.1 from 2010-06-29.

Automatic conversion script
Id: cif_fix_enum 1527 2010-12-29 10:47:43Z saulius 

The following automatic conversions were performed:

'_symmetry_cell_setting' value 'Triclinic' changed to 'triclinic'
according to /home/saulius/struct/CIF-dictionaries/cif_core.dic
dictionary named 'cif_core.dic' version 2.4.1 from
2010-06-29.

'_refine_ls_matrix_type' value 'Full' changed to 'full'
according to /home/saulius/struct/CIF-dictionaries/cif_core.dic
dictionary named 'cif_core.dic' version 2.4.1 from 2010-06-29.

Automatic conversion script
Id: cif_fix_values 1715 2011-07-08 13:25:40Z adriana 
;
_cod_original_cell_volume 871.3(2)
_cod_original_formula_sum 'C13 H16 Cl1 N5 O3 Pt1 S1'
_cod_database_code 2004543

loop_
_symmetry_equiv_pos_as_xyz
'x, y, z'
'-x, -y, -z'

loop_
_atom_site_aniso_label
_atom_site_aniso_U_11
_atom_site_aniso_U_22
_atom_site_aniso_U_33
_atom_site_aniso_U_12
_atom_site_aniso_U_13
_atom_site_aniso_U_23
Pt 0.03579(11) 0.03362(11) 0.02834(10) -0.00093(7) 0.00072(7) 0.00644(7)
Cl 0.0442(7) 0.0526(8) 0.0552(8) 0.0096(6) 0.0029(6) 0.0156(6)
N1 0.042(2) 0.051(3) 0.044(2) 0.010(2) 0.002(2) 0.013(2)
C1 0.056(4) 0.049(3) 0.059(4) 0.008(3) 0.017(3) 0.008(3)
C2 0.060(4) 0.060(4) 0.042(3) 0.009(3) 0.015(3) 0.011(3)
N2 0.062(3) 0.042(2) 0.030(2) 0.001(2) 0.003(2) 0.006(2)
N3 0.041(2) 0.038(2) 0.029(2) 0.002(2) -0.001(2) 0.005(2)
C3 0.037(3) 0.044(3) 0.032(2) 0.001(2) 0.004(2) 0.007(2)
S 0.0429(7) 0.0527(8) 0.0414(7) -0.0083(6) -0.0047(6) 0.0105(6)
C4 0.046(3) 0.059(3) 0.049(3) -0.004(3) 0.005(3) 0.017(3)
C5 0.044(3) 0.055(3) 0.043(3) -0.002(3) 0.007(2) 0.017(3)
N4 0.041(2) 0.048(2) 0.031(2) -0.005(2) 0.000(2) 0.009(2)
C6 0.048(3) 0.054(3) 0.030(3) -0.004(2) -0.003(2) 0.004(2)
C7 0.037(3) 0.040(3) 0.038(3) 0.000(2) -0.002(2) 0.005(2)
C8 0.046(3) 0.046(3) 0.031(3) -0.004(2) 0.003(2) -0.003(2)
C9 0.054(3) 0.050(3) 0.053(3) -0.004(3) -0.001(3) 0.011(3)
C10 0.065(4) 0.051(3) 0.065(4) -0.009(3) 0.006(3) 0.010(3)
C11 0.057(4) 0.061(4) 0.048(3) -0.017(3) 0.013(3) -0.004(3)
C12 0.039(3) 0.072(4) 0.047(3) -0.001(3) 0.000(2) -0.008(3)
C13 0.045(3) 0.050(3) 0.041(3) 0.003(2) 0.004(2) 0.000(2)
N5 0.047(3) 0.050(3) 0.046(3) 0.002(2) -0.007(2) 0.005(2)
O1 0.074(3) 0.061(3) 0.051(2) -0.015(2) -0.014(2) 0.005(2)
O2 0.067(3) 0.068(3) 0.074(3) -0.021(2) 0.000(2) 0.021(2)
O3 0.144(5) 0.084(3) 0.046(3) -0.044(3) 0.010(3) -0.006(2)

loop_
_atom_site_label
_atom_site_occupancy
_atom_site_fract_x
_atom_site_fract_y
_atom_site_fract_z
_atom_site_U_iso_or_equiv
_atom_site_thermal_displace_type
_atom_site_calc_flag
_atom_site_refinement_flags
_atom_site_type_symbol
Pt 1 .05135(3) .28862(2) .117010(10) .03267(7) Uani d . Pt
Cl 1 -0.2444(2) .38230(10) .09990(10) .0500(3) Uani d . Cl
N1 1 .3091(6) .2016(4) .1199(3) .0450(10) Uani d . N
H1C 1 .4065(6) .2616(4) .1436(3) .068 Uiso calc R H
H1D 1 .3037(6) .1314(4) .1627(3) .068 Uiso calc R H
C1 1 .3444(9) .1550(6) .0108(4) .0540(10) Uani d . C
H1A 1 .2641(9) .0725(6) -.0069(4) .081 Uiso calc R H
H1B 1 .4803(9) .1369(6) .0048(4) .081 Uiso calc R H
C2 1 .2940(9) .2631(6) -.0622(4) .0530(10) Uani d . C
H2A 1 .3887(9) .3402(6) -.0528(4) .080 Uiso calc R H
H2B 1 .2956(9) .2299(6) -0.1342(4) .080 Uiso calc R H
N2 1 .0962(7) .3028(4) -.0382(3) .0450(10) Uani d . N
H2C 1 .0055(7) .2487(4) -.0749(3) .067 Uiso calc R H
H2D 1 .0839(7) .3880(4) -.0574(3) .067 Uiso calc R H
N3 1 .0199(6) .2627(4) .2715(3) .0359(9) Uani d . N
C3 1 -0.1110(7) .1745(5) .3104(4) .0380(10) Uani d . C
S 1 -0.3066(2) .07100(10) .26180(10) .0462(3) Uani d . S
C4 1 -0.3393(8) .0127(6) .3878(4) .0510(10) Uani d . C
H4 1 -0.4375(8) -.0521(6) .4035(4) .077 Uiso calc R H
C5 1 -0.2107(8) .0695(5) .4594(4) .0470(10) Uani d . C
H5 1 -0.2083(8) .0496(5) .5300(4) .071 Uiso calc R H
N4 1 -.0799(6) .1630(4) .4143(3) .0410(10) Uani d . N
C6 1 .0814(8) .2482(5) .4449(4) .0450(10) Uani d . C
H6 1 .1372(8) .2615(5) .5122(4) .067 Uiso calc R H
C7 1 .1421(7) .3087(5) .3566(4) .0380(10) Uani d . C
C8 1 .3113(8) .4080(5) .3452(4) .0410(10) Uani d . C
C9 1 .2855(9) .5273(5) .2945(4) .0530(10) Uani d . C
H9 1 .1631(9) .5447(5) .2670(4) .079 Uiso calc R H
C10 1 .4442(9) .6204(6) .2854(5) .061(2) Uani d . C
H10 1 .4275(9) .7008(6) .2523(5) .091 Uiso calc R H
C11 1 .6243(9) .5949(6) .3246(4) .056(2) Uani d . C
H11 1 .7299(9) .6576(6) .3175(4) .084 Uiso calc R H
C12 1 .6504(8) .4776(6) .3744(4) .0530(10) Uani d . C
H12 1 .7741(8) .4604(6) .4002(4) .080 Uiso calc R H
C13 1 .4927(8) .3836(5) .3866(4) .0450(10) Uani d . C
H13 1 .5099(8) .3051(5) .4223(4) .068 Uiso calc R H
N5 1 .1489(7) -.0980(5) .2393(4) .0480(10) Uani d . N
O1 1 .2435(6) -.0079(4) .2920(3) .0640(10) Uani d . O
O2 1 .0363(6) -0.1817(4) .2801(4) .0710(10) Uani d . O
O3 1 .1696(9) -0.1018(5) .1440(4) .094(2) Uani d . O

loop_
_atom_type_symbol
_atom_type_description
_atom_type_scat_dispersion_real
_atom_type_scat_dispersion_imag
_atom_type_scat_source
C C 0.0033 0.0016 'International Tables Vol C Tables 4.2.6.8 and 6.1.1.4'
H H 0.0000 0.0000 'International Tables Vol C Tables 4.2.6.8 and 6.1.1.4'
N N 0.0061 0.0033 'International Tables Vol C Tables 4.2.6.8 and 6.1.1.4'
O O 0.0106 0.0060 'International Tables Vol C Tables 4.2.6.8 and 6.1.1.4'
Cl Cl 0.1484 0.1585 'International Tables Vol C Tables 4.2.6.8 and 6.1.1.4'
S S 0.1246 0.1234 'International Tables Vol C Tables 4.2.6.8 and 6.1.1.4'
Pt Pt -1.7033 8.3905 'International Tables Vol C Tables 4.2.6.8 and 6.1.1.4'

loop_
_geom_angle_atom_site_label_1
_geom_angle_atom_site_label_2
_geom_angle_atom_site_label_3
_geom_angle
_geom_angle_publ_flag
N3 Pt N2 175.6(2) yes
N3 Pt N1 92.0(2) yes
N2 Pt N1 84.0(2) yes
N3 Pt Cl 92.00(10) yes
N2 Pt Cl 91.90(10) yes
N1 Pt Cl 175.50(10) yes
C1 N1 Pt 107.6(3) yes
C1 N1 H1C 110.2(3) no
Pt N1 H1C 110.20(10) no
C1 N1 H1D 110.2(3) no
Pt N1 H1D 110.20(10) no
H1C N1 H1D 108.5 no
N1 C1 C2 108.5(4) yes
N1 C1 H1A 110.0(3) no
C2 C1 H1A 110.0(3) no
N1 C1 H1B 110.0(3) no
C2 C1 H1B 110.0(3) no
H1A C1 H1B 108.4 no
N2 C2 C1 108.1(4) yes
N2 C2 H2A 110.1(3) no
C1 C2 H2A 110.1(3) no
N2 C2 H2B 110.1(3) no
C1 C2 H2B 110.1(3) no
H2A C2 H2B 108.4 no
C2 N2 Pt 110.4(3) yes
C2 N2 H2C 109.6(3) no
Pt N2 H2C 109.60(10) no
C2 N2 H2D 109.6(3) no
Pt N2 H2D 109.60(10) no
H2C N2 H2D 108.1 no
C3 N3 C7 105.3(4) yes
C3 N3 Pt 123.9(3) yes
C7 N3 Pt 129.8(3) yes
N3 C3 N4 111.4(4) yes
N3 C3 S 136.3(4) yes
N4 C3 S 112.3(3) yes
C3 S C4 88.8(2) yes
C5 C4 S 113.8(4) yes
C5 C4 H4 123.1(3) no
S C4 H4 123.1(2) no
C4 C5 N4 111.0(5) yes
C4 C5 H5 124.5(3) no
N4 C5 H5 124.5(3) no
C3 N4 C6 107.6(4) yes
C3 N4 C5 114.0(4) yes
C6 N4 C5 138.3(4) yes
C7 C6 N4 106.0(4) yes
C7 C6 H6 127.0(3) no
N4 C6 H6 127.0(3) no
C6 C7 N3 109.7(4) yes
C6 C7 C8 128.3(5) yes
N3 C7 C8 122.0(4) yes
C13 C8 C9 120.0(5) no
C13 C8 C7 120.2(5) no
C9 C8 C7 119.8(5) no
C10 C9 C8 119.4(6) no
C10 C9 H9 120.3(4) no
C8 C9 H9 120.3(3) no
C11 C10 C9 120.6(6) no
C11 C10 H10 119.7(4) no
C9 C10 H10 119.7(4) no
C10 C11 C12 120.3(5) no
C10 C11 H11 119.9(4) no
C12 C11 H11 119.9(3) no
C11 C12 C13 120.4(5) no
C11 C12 H12 119.8(3) no
C13 C12 H12 119.8(3) no
C8 C13 C12 119.4(5) no
C8 C13 H13 120.3(3) no
C12 C13 H13 120.3(3) no
O3 N5 O2 120.7(5) no
O3 N5 O1 117.8(5) no
O2 N5 O1 121.5(5) no

loop_
_geom_bond_atom_site_label_1
_geom_bond_atom_site_label_2
_geom_bond_distance
_geom_bond_publ_flag
Pt N3 2.017(4) yes
Pt N2 2.026(4) yes
Pt N1 2.029(4) yes
Pt Cl 2.3050(10) yes
N1 C1 1.491(7) yes
N1 H1C 0.90 no
N1 H1D 0.90 no
C1 C2 1.497(8) yes
C1 H1A 0.97 no
C1 H1B 0.97 no
C2 N2 1.484(7) yes
C2 H2A 0.97 no
C2 H2B 0.97 no
N2 H2C 0.90 no
N2 H2D 0.90 no
N3 C3 1.330(6) yes
N3 C7 1.393(6) yes
C3 N4 1.347(6) yes
C3 S 1.716(5) yes
S C4 1.745(5) yes
C4 C5 1.331(7) yes
C4 H4 0.93 no
C5 N4 1.397(6) yes
C5 H5 0.93 no
N4 C6 1.382(6) yes
C6 C7 1.360(7) yes
C6 H6 0.93 no
C7 C8 1.483(7) yes
C8 C13 1.377(7) no
C8 C9 1.390(7) no
C9 C10 1.387(8) no
C9 H9 0.93 no
C10 C11 1.362(9) no
C10 H10 0.93 no
C11 C12 1.368(8) no
C11 H11 0.93 no
C12 C13 1.395(7) no
C12 H12 0.93 no
C13 H13 0.93 no
N5 O3 1.231(6) no
N5 O2 1.235(6) no
N5 O1 1.235(5) no

loop_
_geom_contact_atom_site_label_1
_geom_contact_atom_site_label_2
_geom_contact_distance
_geom_contact_site_symmetry_2
N1 O1 3.099(6) 1_555
N1 O3 3.129(6) 1_555
N2 O3 2.877(7) 2_555
N2 Cl 3.351(4) 2_565
N1 Cl 3.460(5) 1_655

loop_
_geom_torsion_atom_site_label_1
_geom_torsion_atom_site_label_2
_geom_torsion_atom_site_label_3
_geom_torsion_atom_site_label_4
_geom_torsion
_geom_torsion_publ_flag
N3 Pt N1 C1 158.8(3) no
N2 Pt N1 C1 -19.4(3) no
Cl Pt N1 C1 4.8(18) no
Pt N1 C1 C2 43.2(5) no
N1 C1 C2 N2 -50.6(6) no
C1 C2 N2 Pt 33.5(5) no
N3 Pt N2 C2 -32.(2) no
N1 Pt N2 C2 -7.8(3) no
Cl Pt N2 C2 174.0(3) no
N2 Pt N3 C3 -85.(2) no
N1 Pt N3 C3 -108.8(4) no
Cl Pt N3 C3 69.2(4) no
N2 Pt N3 C7 82.(2) no
N1 Pt N3 C7 58.2(4) no
Cl Pt N3 C7 -123.8(4) no
C7 N3 C3 N4 0.5(6) no
Pt N3 C3 N4 170.2(3) no
C7 N3 C3 S -178.6(5) no
Pt N3 C3 S -8.9(8) no
N3 C3 S C4 178.6(6) no
N4 C3 S C4 -0.5(4) no
C3 S C4 C5 0.3(5) no
S C4 C5 N4 -0.1(6) no
N3 C3 N4 C6 -0.3(6) no
S C3 N4 C6 179.0(4) no
N3 C3 N4 C5 -178.8(4) no
S C3 N4 C5 0.6(6) no
C4 C5 N4 C3 -0.3(7) no
C4 C5 N4 C6 -178.1(6) no
C3 N4 C6 C7 0.0(6) no
C5 N4 C6 C7 177.8(6) no
N4 C6 C7 N3 0.3(6) no
N4 C6 C7 C8 -179.1(5) no
C3 N3 C7 C6 -0.5(6) no
Pt N3 C7 C6 -169.4(4) no
C3 N3 C7 C8 178.9(5) no
Pt N3 C7 C8 10.1(7) no
C6 C7 C8 C13 49.3(8) no
N3 C7 C8 C13 -130.0(5) no
C6 C7 C8 C9 -129.3(6) no
N3 C7 C8 C9 51.3(7) no
C13 C8 C9 C10 0.6(8) no
C7 C8 C9 C10 179.2(5) no
C8 C9 C10 C11 0.7(9) no
C9 C10 C11 C12 -0.6(9) no
C10 C11 C12 C13 -0.8(9) no
C9 C8 C13 C12 -1.9(8) no
C7 C8 C13 C12 179.5(5) no
C11 C12 C13 C8 2.0(8) no
